data_1512756
loop_
_publ_author_name
'Seyed Amir Zarei'
'AliAkbar Khandar'
'Masomeh Khatamian'
'Seyed Abolfazl Hosseini-Yazdi'
'Isabelle Dechamps'
'Emmanuel Guillon'
'Mohammad Piltan'

_publ_section_title
;
 Nickel(II) complexes with the macrocyclic schiff base ligand: Synthesis,
 spectroscopic studies, electrochemical behaviours and 1D supramolecular
 structure
;
_journal_name_full
;
Inorganica Chimica Acta
;
_journal_page_first 348
_journal_page_last 352
_journal_paper_doi 10.1016/j.ica.2012.08.017
_journal_volume 394
_journal_year 2013
_chemical_formula_sum 'C20 H21 Cl2 N2 Ni O4.75'
_chemical_formula_weight 495.00
_space_group_IT_number 2
_symmetry_cell_setting triclinic
_symmetry_space_group_name_Hall '-P 1'
_symmetry_space_group_name_H-M 'P -1'
_atom_sites_solution_hydrogens geom
_atom_sites_solution_primary direct
_atom_sites_solution_secondary difmap
_cell_angle_alpha 94.56(2)
_cell_angle_beta 90.96(2)
_cell_angle_gamma 100.58(2)
_cell_formula_units_Z 4
_cell_length_a 8.114(4)
_cell_length_b 13.482(9)
_cell_length_c 20.271(10)
_cell_measurement_reflns_used 25
_cell_measurement_temperature 298(2)
_cell_measurement_theta_max 18
_cell_measurement_theta_min 12
_cell_volume 2172(2)
_computing_cell_refinement 'XDS (W.Kabsch, 2000)'
_computing_data_collection 'Marresearch MarControl software'
_computing_data_reduction 'XDS (W.Kabsch, 2000)'
_computing_molecular_graphics 'ORTEX (P.McArdle, 1995)'
_computing_publication_material 'SHELXL-97/2 (Sheldrick,1997)'
_computing_structure_refinement 'SHELXL-97 (Sheldrick, 1997)'
_computing_structure_solution 'SHELXS-97 (Sheldrick, 1990)'
_diffrn_ambient_temperature 298(2)
_diffrn_measured_fraction_theta_full 0.856
_diffrn_measured_fraction_theta_max 0.856
_diffrn_measurement_device_type 'Marresearch image plate'
_diffrn_measurement_method '180 mm image plate'
_diffrn_radiation_monochromator graphite
_diffrn_radiation_source 'fine-focus sealed tube'
_diffrn_radiation_type MoK\a
_diffrn_radiation_wavelength 0.71069
_diffrn_reflns_av_R_equivalents 0.0469
_diffrn_reflns_av_sigmaI/netI 0.0769
_diffrn_reflns_limit_h_max 7
_diffrn_reflns_limit_h_min -7
_diffrn_reflns_limit_k_max 13
_diffrn_reflns_limit_k_min -12
_diffrn_reflns_limit_l_max 19
_diffrn_reflns_limit_l_min -19
_diffrn_reflns_number 7345
_diffrn_reflns_theta_full 20.30
_diffrn_reflns_theta_max 20.30
_diffrn_reflns_theta_min 5.65
_exptl_absorpt_coefficient_mu 1.172
_exptl_absorpt_correction_type none
_exptl_crystal_colour Yellow
_exptl_crystal_density_diffrn 1.514
_exptl_crystal_density_method 'not measured'
_exptl_crystal_description Parallelepiped
_exptl_crystal_F_000 1020
_exptl_crystal_size_max 0.48
_exptl_crystal_size_mid 0.42
_exptl_crystal_size_min 0.31
_refine_diff_density_max 0.528
_refine_diff_density_min -0.372
_refine_diff_density_rms 0.060
_refine_ls_extinction_method none
_refine_ls_goodness_of_fit_ref 1.022
_refine_ls_hydrogen_treatment constr
_refine_ls_matrix_type full
_refine_ls_number_parameters 540
_refine_ls_number_reflns 3616
_refine_ls_number_restraints 0
_refine_ls_restrained_S_all 1.022
_refine_ls_R_factor_all 0.0564
_refine_ls_R_factor_gt 0.0517
_refine_ls_shift/su_max 0.000
_refine_ls_shift/su_mean 0.000
_refine_ls_structure_factor_coef Fsqd
_refine_ls_weighting_details 'calc w=1/[\s^2^(Fo^2^)+(0.0419P)^2^+5.3765P] where P=(Fo^2^+2Fc^2^)/3'
_refine_ls_weighting_scheme calc
_refine_ls_wR_factor_gt 0.1287
_refine_ls_wR_factor_ref 0.1321
_reflns_number_gt 3289
_reflns_number_total 3616
_reflns_threshold_expression >2sigma(I)
_cod_data_source_file ICA-2013-394-348-352-2.cif
_cod_data_source_block sahy1
_cod_depositor_comments
;
The following automatic conversions were performed:

'_exptl_absorpt_correction_type' value 'None' changed to 'none'
according to the built-in table from CIF Core dictionary named
'cif_core.dic' version 2.4.1 from 2010-06-29.

Automatic conversion script
Id: cif_fix_values 1891 2012-01-12 08:04:46Z andrius 
;
_cod_original_sg_symbol_H-M P-1
_cod_database_code 1512756

loop_
_symmetry_equiv_pos_as_xyz
'x, y, z'
'-x, -y, -z'

loop_
_atom_site_label
_atom_site_type_symbol
_atom_site_fract_x
_atom_site_fract_y
_atom_site_fract_z
_atom_site_U_iso_or_equiv
_atom_site_adp_type
_atom_site_occupancy
_atom_site_symmetry_multiplicity
_atom_site_calc_flag
_atom_site_refinement_flags
Ni2 Ni 0.05469(9) 0.27570(6) 0.39834(4) 0.0425(3) Uani 1 1 d .
Ni1 Ni 0.56827(9) 0.32559(6) 0.10328(4) 0.0428(3) Uani 1 1 d .
Cl2 Cl 0.2976(2) 0.30138(12) 0.33614(8) 0.0538(5) Uani 1 1 d .
Cl1 Cl 0.8010(2) 0.32281(12) 0.17131(8) 0.0531(5) Uani 1 1 d .
Cl3 Cl -0.4807(3) -0.08243(17) 0.38872(10) 0.0850(7) Uani 1 1 d .
Cl4 Cl 0.1281(3) 0.19338(14) 0.95486(9) 0.0778(6) Uani 1 1 d .
O6 O -0.0457(5) 0.3837(3) 0.3523(2) 0.0481(11) Uani 1 1 d .
O5 O -0.0766(5) 0.1774(3) 0.32355(19) 0.0462(11) Uani 1 1 d .
N3 N 0.1090(7) 0.1558(4) 0.4394(3) 0.0518(14) Uani 1 1 d .
N2 N 0.6696(6) 0.4523(4) 0.0620(2) 0.0442(13) Uani 1 1 d .
O3 O 0.4630(5) 0.4155(3) 0.1735(2) 0.0491(11) Uani 1 1 d .
O2 O 0.4268(5) 0.2080(3) 0.1488(2) 0.0494(11) Uani 1 1 d .
N4 N 0.1504(7) 0.3847(5) 0.4702(2) 0.0545(14) Uani 1 1 d .
O4 O -0.1937(5) 0.2594(3) 0.43209(19) 0.0506(11) Uani 1 1 d .
N1 N 0.6181(6) 0.2242(4) 0.0330(2) 0.0463(13) Uani 1 1 d .
O1 O 0.3205(5) 0.3235(3) 0.0648(2) 0.0504(11) Uani 1 1 d .
C1 C 0.5648(9) 0.0787(5) 0.1012(3) 0.0533(18) Uani 1 1 d .
C2 C 0.4731(8) 0.1142(5) 0.1518(3) 0.0482(17) Uani 1 1 d .
C3 C 0.4282(9) 0.0603(5) 0.2051(4) 0.0610(19) Uani 1 1 d .
H3 H 0.3667 0.0858 0.2385 0.079 Uiso 1 1 calc R
C4 C 0.4760(10) -0.0337(6) 0.2088(4) 0.068(2) Uani 1 1 d .
H4 H 0.4482 -0.0707 0.2452 0.088 Uiso 1 1 calc R
C5 C 0.5632(11) -0.0708(6) 0.1588(5) 0.072(2) Uani 1 1 d .
H5 H 0.5927 -0.1340 0.1607 0.093 Uiso 1 1 calc R
C6 C 0.6081(10) -0.0159(5) 0.1057(4) 0.066(2) Uani 1 1 d .
H6 H 0.6684 -0.0423 0.0722 0.085 Uiso 1 1 calc R
C7 C 0.6178(9) 0.1316(6) 0.0418(3) 0.0578(18) Uani 1 1 d .
H7 H 0.6551 0.0931 0.0070 0.075 Uiso 1 1 calc R
C8 C 0.6700(9) 0.2557(5) -0.0319(3) 0.0583(18) Uani 1 1 d .
H8A H 0.5713 0.2613 -0.0580 0.076 Uiso 1 1 calc R
H8B H 0.7223 0.2040 -0.0545 0.076 Uiso 1 1 calc R
C9 C 0.7903(10) 0.3549(6) -0.0281(4) 0.064(2) Uani 1 1 d .
C10 C 0.7209(9) 0.4464(5) -0.0072(3) 0.0566(18) Uani 1 1 d .
H10A H 0.8047 0.5058 -0.0136 0.074 Uiso 1 1 calc R
H10B H 0.6245 0.4480 -0.0357 0.074 Uiso 1 1 calc R
C11 C 0.7025(8) 0.5391(6) 0.0940(4) 0.0520(18) Uani 1 1 d .
H11 H 0.7636 0.5903 0.0714 0.068 Uiso 1 1 calc R
C12 C 0.6579(8) 0.5694(5) 0.1608(3) 0.0488(17) Uani 1 1 d .
C13 C 0.7289(9) 0.6666(5) 0.1880(4) 0.0602(19) Uani 1 1 d .
H13 H 0.8049 0.7078 0.1635 0.078 Uiso 1 1 calc R
C14 C 0.6904(10) 0.7031(6) 0.2493(4) 0.070(2) Uani 1 1 d .
H14 H 0.7400 0.7681 0.2661 0.091 Uiso 1 1 calc R
C15 C 0.5783(10) 0.6437(6) 0.2863(4) 0.069(2) Uani 1 1 d .
H15 H 0.5519 0.6687 0.3281 0.090 Uiso 1 1 calc R
C16 C 0.5033(9) 0.5459(6) 0.2613(4) 0.0614(19) Uani 1 1 d .
H16 H 0.4292 0.5048 0.2866 0.080 Uiso 1 1 calc R
C17 C 0.5414(8) 0.5120(5) 0.1990(3) 0.0483(17) Uani 1 1 d .
C18 C 0.2489(8) 0.2090(5) 0.1493(4) 0.0564(18) Uani 1 1 d .
H18A H 0.2086 0.2041 0.1939 0.073 Uiso 1 1 calc R
H18B H 0.1880 0.1520 0.1212 0.073 Uiso 1 1 calc R
C19 C 0.2224(8) 0.3065(5) 0.1240(3) 0.0476(16) Uani 1 1 d .
H19 H 0.1033 0.3017 0.1125 0.062 Uiso 1 1 calc R
C20 C 0.2797(8) 0.3973(5) 0.1706(3) 0.0532(17) Uani 1 1 d .
H20A H 0.2403 0.4554 0.1551 0.069 Uiso 1 1 calc R
H20B H 0.2361 0.3858 0.2142 0.069 Uiso 1 1 calc R
C21 C 0.0628(8) 0.0398(5) 0.3389(3) 0.0518(18) Uani 1 1 d .
C22 C -0.0268(8) 0.0885(4) 0.2981(3) 0.0438(16) Uani 1 1 d .
C23 C -0.0696(8) 0.0530(5) 0.2342(3) 0.0531(17) Uani 1 1 d .
H23 H -0.1302 0.0880 0.2079 0.069 Uiso 1 1 calc R
C24 C -0.0224(9) -0.0361(5) 0.2083(4) 0.063(2) Uani 1 1 d .
H24 H -0.0504 -0.0610 0.1647 0.082 Uiso 1 1 calc R
C25 C 0.0655(9) -0.0862(5) 0.2480(5) 0.066(2) Uani 1 1 d .
H25 H 0.0970 -0.1459 0.2312 0.086 Uiso 1 1 calc R
C26 C 0.1078(9) -0.0504(5) 0.3115(4) 0.065(2) Uani 1 1 d .
H26 H 0.1678 -0.0861 0.3375 0.085 Uiso 1 1 calc R
C27 C 0.1121(9) 0.0699(6) 0.4077(4) 0.0565(18) Uani 1 1 d .
H27 H 0.1502 0.0218 0.4314 0.073 Uiso 1 1 calc R
C28 C 0.1586(13) 0.1649(6) 0.5100(4) 0.083(3) Uani 1 1 d .
H28A H 0.2077 0.1071 0.5199 0.108 Uiso 1 1 calc R
H28B H 0.0601 0.1648 0.5365 0.108 Uiso 1 1 calc R
C29 C 0.2884(14) 0.2648(7) 0.5285(4) 0.084(3) Uani 1 1 d .
H29 H 0.3327 0.2587 0.5730 0.109 Uiso 1 1 calc R
C30 C 0.1995(11) 0.3572(6) 0.5349(3) 0.072(2) Uani 1 1 d .
H30A H 0.1006 0.3414 0.5611 0.093 Uiso 1 1 calc R
H30B H 0.2743 0.4143 0.5579 0.093 Uiso 1 1 calc R
C31 C 0.1850(9) 0.4778(6) 0.4606(3) 0.0571(18) Uani 1 1 d .
H31 H 0.2415 0.5203 0.4954 0.074 Uiso 1 1 calc R
C32 C 0.1479(8) 0.5271(5) 0.4021(3) 0.0489(17) Uani 1 1 d .
C33 C 0.2266(9) 0.6257(6) 0.3993(4) 0.064(2) Uani 1 1 d .
H33 H 0.3012 0.6566 0.4334 0.083 Uiso 1 1 calc R
C34 C 0.1971(10) 0.6801(6) 0.3464(5) 0.078(2) Uani 1 1 d .
H34 H 0.2509 0.7470 0.3452 0.102 Uiso 1 1 calc R
C35 C 0.0868(11) 0.6340(6) 0.2955(4) 0.077(2) Uani 1 1 d .
H35 H 0.0685 0.6697 0.2595 0.100 Uiso 1 1 calc R
C36 C 0.0040(9) 0.5358(5) 0.2976(4) 0.0598(19) Uani 1 1 d .
H36 H -0.0716 0.5054 0.2637 0.078 Uiso 1 1 calc R
C37 C 0.0346(8) 0.4836(5) 0.3502(3) 0.0500(17) Uani 1 1 d .
C38 C -0.2568(8) 0.1763(5) 0.3226(3) 0.0501(17) Uani 1 1 d .
H38A H -0.3169 0.1120 0.3354 0.065 Uiso 1 1 calc R
H38B H -0.2961 0.1861 0.2786 0.065 Uiso 1 1 calc R
C39 C -0.2846(8) 0.2611(5) 0.3710(3) 0.0490(17) Uani 1 1 d .
H39 H -0.4046 0.2525 0.3798 0.064 Uiso 1 1 calc R
C40 C -0.2276(8) 0.3639(5) 0.3475(3) 0.0500(16) Uani 1 1 d .
H40A H -0.2659 0.3653 0.3020 0.065 Uiso 1 1 calc R
H40B H -0.2719 0.4146 0.3749 0.065 Uiso 1 1 calc R
O41 O 0.4275(9) 0.2833(6) 0.4888(4) 0.119(2) Uani 1 1 d .
O43 O 0.9346(9) 0.3574(5) 0.0082(4) 0.0691(19) Uani 0.70 1 d P
O44 O 0.878(2) 0.3598(12) -0.0820(7) 0.069(5) Uani 0.30 1 d P
O45 O 0.2993(7) 0.9064(4) 0.5124(3) 0.0813(15) Uiso 1 1 d .
O46 O 0.130(2) 0.0054(11) 0.0394(8) 0.124(5) Uiso 0.50 1 d P

loop_
_atom_site_aniso_label
_atom_site_aniso_U_11
_atom_site_aniso_U_22
_atom_site_aniso_U_33
_atom_site_aniso_U_23
_atom_site_aniso_U_13
_atom_site_aniso_U_12
Ni2 0.0430(6) 0.0477(6) 0.0399(5) 0.0097(4) 0.0033(4) 0.0137(4)
Ni1 0.0405(6) 0.0443(5) 0.0446(5) 0.0097(4) 0.0108(4) 0.0073(4)
Cl2 0.0486(10) 0.0663(11) 0.0508(10) 0.0158(8) 0.0111(7) 0.0165(8)
Cl1 0.0454(10) 0.0629(11) 0.0523(10) 0.0084(8) 0.0057(7) 0.0115(8)
Cl3 0.0862(15) 0.0917(15) 0.0742(13) 0.0253(11) -0.0040(11) 0.0020(11)
Cl4 0.1031(16) 0.0652(12) 0.0635(12) -0.0050(9) 0.0074(10) 0.0153(10)
O6 0.049(3) 0.041(3) 0.057(3) 0.0079(19) 0.000(2) 0.011(2)
O5 0.047(3) 0.044(3) 0.048(2) 0.008(2) 0.004(2) 0.0094(19)
N3 0.053(4) 0.061(4) 0.048(3) 0.019(3) 0.001(3) 0.020(3)
N2 0.040(3) 0.047(4) 0.047(3) 0.014(3) 0.009(2) 0.009(2)
O3 0.042(3) 0.051(3) 0.056(3) 0.008(2) 0.015(2) 0.010(2)
O2 0.043(3) 0.045(3) 0.060(3) 0.014(2) 0.012(2) 0.003(2)
N4 0.059(4) 0.064(4) 0.043(3) 0.000(3) 0.003(3) 0.021(3)
O4 0.050(3) 0.064(3) 0.041(3) 0.007(2) 0.010(2) 0.016(2)
N1 0.045(3) 0.049(4) 0.044(3) -0.001(3) 0.003(2) 0.010(2)
O1 0.044(3) 0.061(3) 0.050(3) 0.015(2) 0.012(2) 0.014(2)
C1 0.060(5) 0.042(4) 0.058(5) 0.003(3) -0.004(4) 0.009(3)
C2 0.046(4) 0.037(4) 0.061(5) 0.007(3) -0.004(3) 0.007(3)
C3 0.063(5) 0.050(5) 0.068(5) 0.018(4) 0.005(4) 0.001(3)
C4 0.061(5) 0.062(5) 0.080(6) 0.022(4) -0.005(4) 0.005(4)
C5 0.075(6) 0.046(4) 0.092(6) 0.016(5) -0.022(5) 0.002(4)
C6 0.072(5) 0.052(5) 0.072(5) -0.004(4) -0.007(4) 0.015(4)
C7 0.059(5) 0.063(5) 0.051(4) -0.010(4) 0.006(3) 0.017(4)
C8 0.060(5) 0.066(5) 0.048(4) 0.004(3) 0.011(3) 0.011(4)
C9 0.060(5) 0.074(5) 0.059(5) 0.012(4) 0.022(5) 0.015(4)
C10 0.062(5) 0.063(5) 0.048(4) 0.018(3) 0.016(3) 0.013(4)
C11 0.043(4) 0.050(5) 0.067(5) 0.026(4) 0.007(3) 0.009(3)
C12 0.046(4) 0.052(5) 0.049(4) 0.012(4) 0.006(3) 0.008(3)
C13 0.061(5) 0.049(5) 0.069(5) 0.012(4) 0.005(4) 0.004(4)
C14 0.072(6) 0.058(5) 0.075(6) 0.000(4) 0.001(4) 0.005(4)
C15 0.060(5) 0.076(6) 0.066(5) -0.009(4) 0.002(4) 0.006(4)
C16 0.057(5) 0.063(5) 0.062(5) 0.005(4) 0.010(4) 0.006(4)
C17 0.049(4) 0.040(4) 0.056(5) -0.002(3) 0.005(4) 0.010(3)
C18 0.044(5) 0.056(4) 0.068(4) 0.008(3) 0.021(3) 0.003(3)
C19 0.040(4) 0.055(4) 0.050(4) 0.013(3) 0.013(3) 0.009(3)
C20 0.040(4) 0.058(4) 0.065(4) 0.014(4) 0.016(3) 0.014(3)
C21 0.051(4) 0.037(4) 0.069(5) 0.017(3) 0.011(4) 0.007(3)
C22 0.041(4) 0.034(4) 0.058(5) 0.013(3) 0.012(3) 0.007(3)
C23 0.057(4) 0.047(4) 0.054(5) 0.002(3) 0.005(3) 0.006(3)
C24 0.059(5) 0.055(5) 0.068(5) -0.011(4) 0.009(4) 0.000(4)
C25 0.057(5) 0.047(4) 0.095(7) -0.001(5) 0.012(4) 0.012(4)
C26 0.066(5) 0.049(5) 0.085(6) 0.014(4) 0.005(4) 0.017(4)
C27 0.062(5) 0.057(5) 0.058(5) 0.018(4) 0.002(3) 0.023(3)
C28 0.136(8) 0.076(6) 0.045(5) 0.015(4) -0.010(5) 0.038(5)
C29 0.124(8) 0.092(6) 0.044(4) 0.003(4) -0.026(5) 0.046(6)
C30 0.090(6) 0.089(6) 0.044(4) 0.000(4) -0.007(4) 0.042(4)
C31 0.053(4) 0.062(5) 0.056(5) -0.014(4) -0.003(3) 0.018(4)
C32 0.049(4) 0.043(4) 0.058(4) -0.003(3) 0.002(3) 0.018(3)
C33 0.052(5) 0.055(5) 0.084(5) -0.003(4) -0.007(4) 0.017(4)
C34 0.063(5) 0.045(4) 0.126(8) 0.004(5) 0.003(5) 0.010(4)
C35 0.085(6) 0.052(5) 0.096(6) 0.024(4) -0.006(5) 0.013(4)
C36 0.069(5) 0.041(4) 0.070(5) 0.014(4) -0.010(4) 0.010(4)
C37 0.053(4) 0.044(4) 0.055(4) 0.005(4) 0.006(3) 0.016(3)
C38 0.035(4) 0.058(4) 0.057(4) 0.011(3) 0.000(3) 0.003(3)
C39 0.046(4) 0.062(4) 0.043(4) 0.007(3) 0.009(3) 0.018(3)
C40 0.045(5) 0.048(4) 0.060(4) 0.004(3) 0.006(3) 0.016(3)
O41 0.076(4) 0.152(6) 0.133(6) -0.034(5) -0.010(4) 0.051(4)
O43 0.055(5) 0.075(5) 0.079(5) 0.019(4) 0.009(4) 0.011(3)
O44 0.080(11) 0.083(11) 0.041(9) 0.012(8) 0.028(9) -0.003(9)

loop_
_atom_type_symbol
_atom_type_description
_atom_type_scat_dispersion_real
_atom_type_scat_dispersion_imag
_atom_type_scat_source
C C 0.0033 0.0016 'International Tables Vol C Tables 4.2.6.8 and 6.1.1.4'
H H 0.0000 0.0000 'International Tables Vol C Tables 4.2.6.8 and 6.1.1.4'
Ni Ni 0.3393 1.1124 'International Tables Vol C Tables 4.2.6.8 and 6.1.1.4'
Cl Cl 0.1484 0.1585 'International Tables Vol C Tables 4.2.6.8 and 6.1.1.4'
O O 0.0106 0.0060 'International Tables Vol C Tables 4.2.6.8 and 6.1.1.4'
N N 0.0061 0.0033 'International Tables Vol C Tables 4.2.6.8 and 6.1.1.4'

loop_
_geom_angle_atom_site_label_1
_geom_angle_atom_site_label_2
_geom_angle_atom_site_label_3
_geom_angle
N3 Ni2 N4 99.2(2)
N3 Ni2 O6 169.3(2)
N4 Ni2 O6 88.2(2)
N3 Ni2 O5 88.3(2)
N4 Ni2 O5 170.2(2)
O6 Ni2 O5 83.59(16)
N3 Ni2 O4 95.69(19)
N4 Ni2 O4 94.44(19)
O6 Ni2 O4 75.84(17)
O5 Ni2 O4 78.50(16)
N3 Ni2 Cl2 94.75(16)
N4 Ni2 Cl2 93.65(17)
O6 Ni2 Cl2 92.55(13)
O5 Ni2 Cl2 91.94(12)
O4 Ni2 Cl2 165.60(12)
N1 Ni1 N2 98.7(2)
N1 Ni1 O2 88.6(2)
N2 Ni1 O2 169.50(19)
N1 Ni1 O3 167.71(19)
N2 Ni1 O3 88.39(19)
O2 Ni1 O3 83.19(16)
N1 Ni1 O1 93.99(19)
N2 Ni1 O1 94.36(18)
O2 Ni1 O1 77.48(16)
O3 Ni1 O1 75.37(17)
N1 Ni1 Cl1 96.07(16)
N2 Ni1 Cl1 95.33(15)
O2 Ni1 Cl1 91.40(13)
O3 Ni1 Cl1 93.23(13)
O1 Ni1 Cl1 164.81(11)
C37 O6 C40 116.9(4)
C37 O6 Ni2 124.1(4)
C40 O6 Ni2 114.1(3)
C22 O5 C38 116.1(4)
C22 O5 Ni2 123.7(4)
C38 O5 Ni2 113.5(3)
C27 N3 C28 115.9(6)
C27 N3 Ni2 124.5(4)
C28 N3 Ni2 119.5(5)
C11 N2 C10 116.7(5)
C11 N2 Ni1 123.3(4)
C10 N2 Ni1 119.9(4)
C17 O3 C20 115.6(4)
C17 O3 Ni1 123.9(3)
C20 O3 Ni1 114.1(4)
C2 O2 C18 116.3(4)
C2 O2 Ni1 123.1(4)
C18 O2 Ni1 114.7(3)
C31 N4 C30 116.4(6)
C31 N4 Ni2 123.1(5)
C30 N4 Ni2 120.1(5)
C39 O4 Ni2 100.6(3)
C7 N1 C8 115.7(5)
C7 N1 Ni1 124.0(4)
C8 N1 Ni1 120.1(4)
C19 O1 Ni1 101.1(3)
C2 C1 C6 117.4(6)
C2 C1 C7 125.6(6)
C6 C1 C7 117.0(7)
C3 C2 C1 122.0(6)
C3 C2 O2 119.0(6)
C1 C2 O2 119.0(6)
C2 C3 C4 119.3(7)
C5 C4 C3 119.6(7)
C4 C5 C6 120.6(7)
C5 C6 C1 121.1(7)
N1 C7 C1 127.2(6)
N1 C8 C9 113.0(6)
O44 C9 O43 89.2(9)
O44 C9 C10 115.7(9)
O43 C9 C10 108.5(7)
O44 C9 C8 109.1(9)
O43 C9 C8 114.9(7)
C10 C9 C8 116.5(7)
N2 C10 C9 114.6(5)
N2 C11 C12 129.2(6)
C17 C12 C13 116.5(6)
C17 C12 C11 125.5(6)
C13 C12 C11 117.9(6)
C14 C13 C12 122.2(7)
C13 C14 C15 119.9(7)
C14 C15 C16 120.3(7)
C17 C16 C15 118.7(7)
C16 C17 O3 118.6(6)
C16 C17 C12 122.4(6)
O3 C17 C12 119.0(6)
O2 C18 C19 107.7(5)
O1 C19 C20 105.7(5)
O1 C19 C18 108.7(5)
C20 C19 C18 114.4(6)
O3 C20 C19 107.3(5)
C22 C21 C26 116.5(7)
C22 C21 C27 126.9(6)
C26 C21 C27 116.5(7)
C23 C22 C21 122.4(6)
C23 C22 O5 119.1(6)
C21 C22 O5 118.5(6)
C22 C23 C24 119.7(7)
C25 C24 C23 118.9(7)
C26 C25 C24 121.1(7)
C25 C26 C21 121.3(7)
N3 C27 C21 127.0(6)
N3 C28 C29 110.8(6)
O41 C29 C30 110.8(7)
O41 C29 C28 116.8(7)
C30 C29 C28 110.7(8)
N4 C30 C29 111.6(6)
N4 C31 C32 128.5(6)
C33 C32 C37 117.7(6)
C33 C32 C31 116.6(6)
C37 C32 C31 125.6(6)
C32 C33 C34 121.1(7)
C35 C34 C33 119.5(7)
C36 C35 C34 120.6(7)
C37 C36 C35 119.0(7)
C36 C37 O6 119.6(6)
C36 C37 C32 122.0(6)
O6 C37 C32 118.3(5)
O5 C38 C39 106.7(5)
O4 C39 C40 106.4(5)
O4 C39 C38 110.3(5)
C40 C39 C38 113.6(5)
O6 C40 C39 106.6(5)

loop_
_geom_bond_atom_site_label_1
_geom_bond_atom_site_label_2
_geom_bond_distance
Ni2 N3 1.990(5)
Ni2 N4 2.021(6)
Ni2 O6 2.069(4)
Ni2 O5 2.073(4)
Ni2 O4 2.118(4)
Ni2 Cl2 2.3448(19)
Ni1 N1 1.994(5)
Ni1 N2 2.008(5)
Ni1 O2 2.069(4)
Ni1 O3 2.091(4)
Ni1 O1 2.139(4)
Ni1 Cl1 2.327(2)
O6 C37 1.388(8)
O6 C40 1.451(8)
O5 C22 1.397(7)
O5 C38 1.459(7)
N3 C27 1.284(8)
N3 C28 1.471(9)
N2 C11 1.271(8)
N2 C10 1.470(8)
O3 C17 1.394(7)
O3 C20 1.462(8)
O2 C2 1.390(8)
O2 C18 1.446(8)
N4 C31 1.266(9)
N4 C30 1.461(9)
O4 C39 1.435(8)
N1 C7 1.274(8)
N1 C8 1.460(8)
O1 C19 1.461(7)
C1 C2 1.383(10)
C1 C6 1.393(10)
C1 C7 1.478(10)
C2 C3 1.366(9)
C3 C4 1.399(11)
C4 C5 1.361(12)
C5 C6 1.371(11)
C8 C9 1.499(10)
C9 O44 1.315(16)
C9 O43 1.365(10)
C9 C10 1.483(10)
C11 C12 1.456(10)
C12 C17 1.394(9)
C12 C13 1.396(9)
C13 C14 1.362(10)
C14 C15 1.371(11)
C15 C16 1.398(10)
C16 C17 1.369(9)
C18 C19 1.498(10)
C19 C20 1.483(9)
C21 C22 1.373(9)
C21 C26 1.408(10)
C21 C27 1.450(10)
C22 C23 1.361(9)
C23 C24 1.393(10)
C24 C25 1.362(11)
C25 C26 1.353(11)
C28 C29 1.565(13)
C29 O41 1.394(12)
C29 C30 1.548(12)
C31 C32 1.458(10)
C32 C33 1.370(10)
C32 C37 1.404(9)
C33 C34 1.388(11)
C34 C35 1.384(12)
C35 C36 1.374(10)
C36 C37 1.368(10)
C38 C39 1.499(9)
C39 C40 1.496(9)
